data_7034714
loop_
_publ_author_name
'Yang, Qian'
'Cheng, Xin'
'Wang, YeXin'
'Wang, BingWu'
'Wang, ZheMing'
'Gao, Song'

_publ_section_title
;
 Two-step magnetic switching in a mononuclear iron(ii) complex around room
 temperature.
;
_journal_issue 19
_journal_name_full 'Dalton transactions (Cambridge, England : 2003)'
_journal_page_first 8938
_journal_page_last 8941
_journal_paper_doi 10.1039/c5dt00585j
_journal_volume 44
_journal_year 2015
_chemical_formula_sum 'C42 H22 F6 Fe N10 S2'
_chemical_formula_weight 900.67
_chemical_name_systematic
; 
 ? 
;
_space_group_IT_number 60
_symmetry_cell_setting orthorhombic
_symmetry_space_group_name_Hall '-P 2n 2ab'
_symmetry_space_group_name_H-M 'P b c n'
_atom_sites_solution_hydrogens geom
_atom_sites_solution_primary direct
_atom_sites_solution_secondary difmap
_audit_creation_method SHELXL-97
_audit_update_record
;
2015-03-13 deposited with the CCDC.
2015-04-02 downloaded from the CCDC.
;
_cell_angle_alpha 90.00
_cell_angle_beta 90.00
_cell_angle_gamma 90.00
_cell_formula_units_Z 4
_cell_length_a 12.8371(6)
_cell_length_b 10.6474(5)
_cell_length_c 28.4181(13)
_cell_measurement_reflns_used 5128
_cell_measurement_temperature 298.00(10)
_cell_measurement_theta_max 26.5630
_cell_measurement_theta_min 3.2890
_cell_volume 3884.2(3)
_computing_cell_refinement 'Bruker FRAMBO'
_computing_data_collection 'Bruker FRAMBO'
_computing_data_reduction 'Bruker SAINT'
_computing_molecular_graphics 'Bruker SHELXTL'
_computing_publication_material 'Bruker SHELXTL'
_computing_structure_refinement 'Bruker SHELXTL'
_computing_structure_solution 'Bruker SHELXTL'
_diffrn_ambient_temperature 298.00(10)
_diffrn_measured_fraction_theta_full 0.999
_diffrn_measured_fraction_theta_max 0.999
_diffrn_measurement_device_type 'SuperNova, Dual, Cu at zero, Atlas'
_diffrn_radiation_monochromator mirror
_diffrn_radiation_source 'SuperNova (Mo) X-ray Source'
_diffrn_radiation_type 'Mo K\a'
_diffrn_radiation_wavelength 0.7107
_diffrn_reflns_av_R_equivalents 0.0303
_diffrn_reflns_av_unetI/netI 0.0297
_diffrn_reflns_limit_h_max 12
_diffrn_reflns_limit_h_min -15
_diffrn_reflns_limit_k_max 12
_diffrn_reflns_limit_k_min -12
_diffrn_reflns_limit_l_max 33
_diffrn_reflns_limit_l_min -27
_diffrn_reflns_number 15126
_diffrn_reflns_theta_full 25.01
_diffrn_reflns_theta_max 25.01
_diffrn_reflns_theta_min 2.87
_exptl_absorpt_coefficient_mu 0.572
_exptl_absorpt_correction_T_max 1.00000
_exptl_absorpt_correction_T_min 0.54737
_exptl_absorpt_correction_type multi-scan
_exptl_absorpt_process_details
;
CrysAlisPro, Agilent Technologies,
Version 1.171.36.32 (release 02-08-2013 CrysAlis171 .NET)
(compiled Aug  2 2013,16:46:58)
Empirical absorption correction using spherical harmonics,
 implemented in SCALE3 ABSPACK scaling algorithm.
;
_exptl_crystal_colour black
_exptl_crystal_density_diffrn 1.540
_exptl_crystal_density_method 'not measured'
_exptl_crystal_description block
_exptl_crystal_F_000 1824
_exptl_crystal_size_max 0.2
_exptl_crystal_size_mid 0.15
_exptl_crystal_size_min 0.1
_refine_diff_density_max 1.047
_refine_diff_density_min -0.369
_refine_diff_density_rms 0.058
_refine_ls_extinction_method none
_refine_ls_goodness_of_fit_ref 1.058
_refine_ls_hydrogen_treatment mixed
_refine_ls_matrix_type full
_refine_ls_number_parameters 280
_refine_ls_number_reflns 3422
_refine_ls_number_restraints 0
_refine_ls_restrained_S_all 1.058
_refine_ls_R_factor_all 0.0877
_refine_ls_R_factor_gt 0.0585
_refine_ls_shift/su_max 0.006
_refine_ls_shift/su_mean 0.001
_refine_ls_structure_factor_coef Fsqd
_refine_ls_weighting_details 'calc w=1/[\s^2^(Fo^2^)+(0.0939P)^2^+3.1335P] where P=(Fo^2^+2Fc^2^)/3'
_refine_ls_weighting_scheme calc
_refine_ls_wR_factor_gt 0.1635
_refine_ls_wR_factor_ref 0.1897
_reflns_number_gt 2402
_reflns_number_total 3422
_reflns_threshold_expression >2sigma(I)
_cod_data_source_file c5dt00585j2.cif
_cod_data_source_block 1_298
_cod_depositor_comments
;
The following automatic conversions were performed:

'_symmetry_cell_setting' value 'Orthorhombic' changed to
'orthorhombic' according to
/usr/data/users/saulius/crontab/automatic-downloads/rss-feeds/RSC/lib/dictionaries/cif_core.dic
dictionary named 'cif_core.dic' version 2.4.2 from 2011-04-26.

Automatic conversion script
Id: cif_fix_values 3143 2015-03-26 13:38:13Z robertas 

 Adding full bibliography for 7034711--7034715.cif.
;
_cod_original_sg_symbol_H-M 'Pbcn '
_cod_database_code 7034714

loop_
_symmetry_equiv_pos_as_xyz
'x, y, z'
'-x+1/2, -y+1/2, z+1/2'
'x+1/2, -y+1/2, -z'
'-x, y, -z+1/2'
'-x, -y, -z'
'x-1/2, y-1/2, -z-1/2'
'-x-1/2, y-1/2, z'
'x, -y, z-1/2'

loop_
_atom_site_label
_atom_site_type_symbol
_atom_site_fract_x
_atom_site_fract_y
_atom_site_fract_z
_atom_site_U_iso_or_equiv
_atom_site_adp_type
_atom_site_occupancy
_atom_site_symmetry_multiplicity
_atom_site_calc_flag
_atom_site_refinement_flags
Fe1 Fe 0.5000 0.02622(9) 0.2500 0.0613(3) Uani 1 2 d S
S1 S 0.39887(12) -0.28189(15) 0.13662(6) 0.1019(5) Uani 1 1 d .
N3 N 0.3494(3) 0.0476(3) 0.27324(10) 0.0546(8) Uani 1 1 d .
N5 N 0.1570(3) 0.3258(3) 0.38193(12) 0.0600(9) Uani 1 1 d .
F3 F 0.2753(4) 0.5937(5) 0.54203(15) 0.179(2) Uani 1 1 d .
N4 N 0.3008(3) 0.4286(3) 0.40236(11) 0.0620(9) Uani 1 1 d .
N2 N 0.5199(2) 0.1681(3) 0.29986(11) 0.0545(8) Uani 1 1 d .
F2 F 0.3508(3) 0.5985(4) 0.47491(18) 0.164(2) Uani 1 1 d .
C8 C 0.2376(3) 0.1718(3) 0.32397(12) 0.0514(9) Uani 1 1 d .
C12 C 0.3361(3) 0.1400(3) 0.30566(12) 0.0497(9) Uani 1 1 d .
C13 C 0.4290(3) 0.2061(3) 0.31998(12) 0.0484(8) Uani 1 1 d .
F1 F 0.2929(3) 0.4237(4) 0.50223(11) 0.1196(12) Uani 1 1 d .
C7 C 0.2369(3) 0.2698(3) 0.35797(13) 0.0517(9) Uani 1 1 d .
C14 C 0.1989(4) 0.4206(4) 0.40802(14) 0.0609(10) Uani 1 1 d .
C6 C 0.3247(3) 0.3341(3) 0.37147(13) 0.0540(9) Uani 1 1 d .
C5 C 0.4250(3) 0.3040(3) 0.35273(12) 0.0540(9) Uani 1 1 d .
C11 C 0.2648(4) -0.0115(4) 0.25784(15) 0.0672(11) Uani 1 1 d .
H11 H 0.2730 -0.0751 0.2357 0.081 Uiso 1 1 calc R
C9 C 0.1504(3) 0.1068(4) 0.30620(15) 0.0639(11) Uani 1 1 d .
H9 H 0.0838 0.1252 0.3171 0.077 Uiso 1 1 calc R
C1 C 0.4318(4) -0.1769(5) 0.17607(17) 0.0738(12) Uani 1 1 d .
C15 C 0.1341(4) 0.5080(4) 0.43543(16) 0.0689(12) Uani 1 1 d .
C2 C 0.6071(3) 0.2251(4) 0.31355(15) 0.0628(10) Uani 1 1 d .
H2 H 0.6698 0.1973 0.3009 0.075 Uiso 1 1 calc R
C10 C 0.1652(4) 0.0171(4) 0.27308(16) 0.0710(12) Uani 1 1 d .
H10 H 0.1083 -0.0254 0.2606 0.085 Uiso 1 1 calc R
N1 N 0.4577(4) -0.1037(4) 0.20303(15) 0.0857(12) Uani 1 1 d .
C3 C 0.6101(3) 0.3236(4) 0.34557(16) 0.0681(11) Uani 1 1 d .
H3 H 0.6730 0.3612 0.3536 0.082 Uiso 1 1 calc R
C4 C 0.5182(3) 0.3644(4) 0.36509(14) 0.0631(11) Uani 1 1 d .
H4 H 0.5178 0.4312 0.3862 0.076 Uiso 1 1 calc R
C16 C 0.1688(5) 0.5700(4) 0.47571(18) 0.0820(15) Uani 1 1 d .
C20 C 0.0348(5) 0.5315(5) 0.41902(19) 0.0834(15) Uani 1 1 d .
H20 H 0.0112 0.4896 0.3924 0.100 Uiso 1 1 calc R
C18 C 0.0029(7) 0.6770(6) 0.4798(3) 0.123(3) Uani 1 1 d .
H18 H -0.0408 0.7343 0.4947 0.147 Uiso 1 1 calc R
C19 C -0.0304(6) 0.6162(6) 0.4414(3) 0.113(2) Uani 1 1 d .
H19 H -0.0971 0.6307 0.4298 0.135 Uiso 1 1 calc R
C17 C 0.0999(7) 0.6558(5) 0.4973(2) 0.113(2) Uani 1 1 d .
H17 H 0.1214 0.6988 0.5240 0.135 Uiso 1 1 calc R
C21 C 0.2706(7) 0.5460(7) 0.4982(2) 0.114(2) Uani 1 1 d .
H5 H 0.095(3) 0.310(4) 0.3821(14) 0.056(12) Uiso 1 1 d .

loop_
_atom_site_aniso_label
_atom_site_aniso_U_11
_atom_site_aniso_U_22
_atom_site_aniso_U_33
_atom_site_aniso_U_23
_atom_site_aniso_U_13
_atom_site_aniso_U_12
Fe1 0.0502(5) 0.0774(6) 0.0563(5) 0.000 0.0108(3) 0.000
S1 0.0779(9) 0.1065(11) 0.1211(12) -0.0192(9) -0.0176(8) 0.0134(8)
N3 0.0544(19) 0.0546(17) 0.0547(18) -0.0028(14) 0.0072(15) -0.0024(15)
N5 0.050(2) 0.063(2) 0.067(2) 0.0017(16) 0.0099(17) -0.0001(18)
F3 0.177(4) 0.232(5) 0.128(3) -0.108(3) -0.002(3) -0.010(4)
N4 0.063(2) 0.0593(19) 0.0636(19) -0.0062(15) 0.0148(17) -0.0019(17)
N2 0.0474(19) 0.0589(19) 0.0573(18) 0.0018(14) 0.0053(14) -0.0011(15)
F2 0.131(3) 0.169(4) 0.192(4) -0.096(3) 0.043(3) -0.068(3)
C8 0.051(2) 0.054(2) 0.0491(19) 0.0064(16) 0.0061(16) -0.0024(18)
C12 0.050(2) 0.0489(19) 0.051(2) 0.0070(15) 0.0032(16) -0.0012(18)
C13 0.045(2) 0.0512(19) 0.0495(19) 0.0041(15) 0.0065(16) 0.0009(17)
F1 0.124(3) 0.139(3) 0.095(2) -0.021(2) -0.0156(19) 0.019(2)
C7 0.047(2) 0.055(2) 0.054(2) 0.0034(16) 0.0099(17) 0.0021(18)
C14 0.070(3) 0.053(2) 0.060(2) 0.0049(18) 0.016(2) 0.007(2)
C6 0.056(2) 0.0517(19) 0.055(2) 0.0006(16) 0.0058(18) -0.0019(19)
C5 0.055(2) 0.055(2) 0.052(2) 0.0006(16) 0.0051(18) -0.0041(19)
C11 0.066(3) 0.066(2) 0.070(3) -0.013(2) 0.010(2) -0.017(2)
C9 0.050(2) 0.071(3) 0.070(3) 0.001(2) 0.010(2) -0.007(2)
C1 0.061(3) 0.085(3) 0.075(3) 0.004(2) 0.011(2) 0.022(3)
C15 0.078(3) 0.055(2) 0.074(3) 0.008(2) 0.031(2) 0.004(2)
C2 0.047(2) 0.071(3) 0.071(2) -0.004(2) 0.0057(19) -0.003(2)
C10 0.062(3) 0.075(3) 0.076(3) -0.009(2) 0.008(2) -0.020(2)
N1 0.082(3) 0.099(3) 0.076(3) 0.000(2) 0.021(2) 0.023(3)
C3 0.054(2) 0.075(3) 0.075(3) -0.010(2) 0.003(2) -0.013(2)
C4 0.064(3) 0.063(2) 0.062(2) -0.0089(19) 0.005(2) -0.005(2)
C16 0.108(4) 0.056(2) 0.082(3) -0.010(2) 0.035(3) -0.008(3)
C20 0.089(4) 0.077(3) 0.085(3) 0.018(2) 0.032(3) 0.022(3)
C18 0.159(7) 0.077(4) 0.132(6) 0.021(4) 0.084(6) 0.049(5)
C19 0.125(5) 0.094(4) 0.118(5) 0.037(4) 0.057(4) 0.047(4)
C17 0.169(7) 0.063(3) 0.106(4) -0.012(3) 0.063(5) 0.004(4)
C21 0.132(6) 0.117(5) 0.094(4) -0.052(4) 0.028(4) -0.025(5)

loop_
_atom_type_symbol
_atom_type_description
_atom_type_scat_dispersion_real
_atom_type_scat_dispersion_imag
_atom_type_scat_source
C C 0.0033 0.0016 'International Tables Vol C Tables 4.2.6.8 and 6.1.1.4'
H H 0.0000 0.0000 'International Tables Vol C Tables 4.2.6.8 and 6.1.1.4'
F F 0.0171 0.0103 'International Tables Vol C Tables 4.2.6.8 and 6.1.1.4'
Fe Fe 0.3463 0.8444 'International Tables Vol C Tables 4.2.6.8 and 6.1.1.4'
N N 0.0061 0.0033 'International Tables Vol C Tables 4.2.6.8 and 6.1.1.4'
S S 0.1246 0.1234 'International Tables Vol C Tables 4.2.6.8 and 6.1.1.4'

loop_
_geom_angle_atom_site_label_1
_geom_angle_atom_site_label_2
_geom_angle_atom_site_label_3
_geom_angle
_geom_angle_site_symmetry_1
_geom_angle_site_symmetry_3
N1 Fe1 N1 92.4(2) . 4_655
N1 Fe1 N3 96.76(15) . 4_655
N1 Fe1 N3 92.04(15) 4_655 4_655
N1 Fe1 N3 92.04(15) . .
N1 Fe1 N3 96.76(15) 4_655 .
N3 Fe1 N3 167.29(17) 4_655 .
N1 Fe1 N2 171.21(15) . .
N1 Fe1 N2 90.82(15) 4_655 .
N3 Fe1 N2 91.32(12) 4_655 .
N3 Fe1 N2 79.44(12) . .
N1 Fe1 N2 90.82(15) . 4_655
N1 Fe1 N2 171.21(15) 4_655 4_655
N3 Fe1 N2 79.44(12) 4_655 4_655
N3 Fe1 N2 91.32(12) . 4_655
N2 Fe1 N2 87.23(17) . 4_655
C11 N3 C12 117.6(3) . .
C11 N3 Fe1 127.6(3) . .
C12 N3 Fe1 114.6(2) . .
C14 N5 C7 107.3(4) . .
C14 N4 C6 104.7(3) . .
C2 N2 C13 117.6(3) . .
C2 N2 Fe1 129.1(3) . .
C13 N2 Fe1 113.3(2) . .
C12 C8 C9 117.5(3) . .
C12 C8 C7 115.6(3) . .
C9 C8 C7 126.8(4) . .
N3 C12 C8 122.5(3) . .
N3 C12 C13 116.1(3) . .
C8 C12 C13 121.4(3) . .
N2 C13 C5 122.2(3) . .
N2 C13 C12 116.4(3) . .
C5 C13 C12 121.4(3) . .
N5 C7 C6 105.0(3) . .
N5 C7 C8 131.4(4) . .
C6 C7 C8 123.4(3) . .
N4 C14 N5 111.9(4) . .
N4 C14 C15 125.7(4) . .
N5 C14 C15 122.3(4) . .
N4 C6 C7 111.2(3) . .
N4 C6 C5 127.2(4) . .
C7 C6 C5 121.6(3) . .
C13 C5 C4 118.5(4) . .
C13 C5 C6 116.6(3) . .
C4 C5 C6 124.9(3) . .
N3 C11 C10 123.2(4) . .
C10 C9 C8 119.0(4) . .
N1 C1 S1 177.9(5) . .
C20 C15 C16 119.1(4) . .
C20 C15 C14 117.2(5) . .
C16 C15 C14 123.7(5) . .
N2 C2 C3 124.0(4) . .
C9 C10 C11 120.1(4) . .
C1 N1 Fe1 178.7(4) . .
C4 C3 C2 118.6(4) . .
C3 C4 C5 119.1(4) . .
C15 C16 C17 117.6(6) . .
C15 C16 C21 123.8(4) . .
C17 C16 C21 118.6(6) . .
C15 C20 C19 121.4(6) . .
C19 C18 C17 120.6(6) . .
C18 C19 C20 119.7(7) . .
C18 C17 C16 121.5(7) . .
F1 C21 F2 106.4(6) . .
F1 C21 F3 106.2(7) . .
F2 C21 F3 105.4(6) . .
F1 C21 C16 113.2(5) . .
F2 C21 C16 113.1(6) . .
F3 C21 C16 112.0(6) . .

loop_
_geom_bond_atom_site_label_1
_geom_bond_atom_site_label_2
_geom_bond_distance
_geom_bond_site_symmetry_2
Fe1 N1 1.997(5) .
Fe1 N1 1.997(5) 4_655
Fe1 N3 2.056(3) 4_655
Fe1 N3 2.056(3) .
Fe1 N2 2.087(3) .
Fe1 N2 2.087(3) 4_655
S1 C1 1.639(6) .
N3 C11 1.329(5) .
N3 C12 1.358(4) .
N5 C14 1.362(6) .
N5 C7 1.368(5) .
F3 C21 1.346(6) .
N4 C14 1.321(6) .
N4 C6 1.370(5) .
N2 C2 1.332(5) .
N2 C13 1.360(5) .
F2 C21 1.346(8) .
C8 C12 1.409(5) .
C8 C9 1.409(5) .
C8 C7 1.423(5) .
C12 C13 1.444(5) .
C13 C5 1.399(5) .
F1 C21 1.338(8) .
C7 C6 1.373(5) .
C14 C15 1.471(6) .
C6 C5 1.430(5) .
C5 C4 1.403(6) .
C11 C10 1.384(6) .
C9 C10 1.354(6) .
C1 N1 1.143(6) .
C15 C20 1.380(7) .
C15 C16 1.394(7) .
C2 C3 1.389(6) .
C3 C4 1.374(6) .
C16 C17 1.411(8) .
C16 C21 1.478(9) .
C20 C19 1.385(7) .
C18 C19 1.339(10) .
C18 C17 1.360(10) .
